data_4518214
loop_
_publ_author_name
'Su, Yong-Liang'
'Tram, Linh'
'Wherritt, Daniel'
'Arman, Hadi'
'Griffith, Wendell P.'
'Doyle, Michael P.'

_publ_section_title
;
 \a-Amino Radical-Mediated Diverse Difunctionalization of Alkenes:
 Construction of C--C, C--N, and C--S Bonds
;
_journal_issue 22
_journal_name_full 'ACS Catalysis'
_journal_page_first 13682
_journal_page_last 13687
_journal_paper_doi 10.1021/acscatal.0c04243
_journal_volume 10
_journal_year 2020
_chemical_absolute_configuration ad
_chemical_formula_moiety 'C16 H13 Cl2 N S'
_chemical_formula_sum 'C16 H13 Cl2 N S'
_chemical_formula_weight 322.23
_space_group_crystal_system monoclinic
_space_group_IT_number 9
_space_group_name_Hall 'C -2yc'
_space_group_name_H-M_alt 'C 1 c 1'
_atom_sites_solution_hydrogens geom
_atom_sites_solution_primary dual
_audit_creation_date 2020-08-27
_audit_creation_method
;
Olex2 1.3-ac4
(compiled 2019.10.09 svn.r3662 for Rigaku Oxford Diffraction, GUI svn.r5959)
;
_cell_angle_alpha 90
_cell_angle_beta 95.870(4)
_cell_angle_gamma 90
_cell_formula_units_Z 4
_cell_length_a 11.7514(4)
_cell_length_b 13.3298(5)
_cell_length_c 9.6736(3)
_cell_measurement_reflns_used 4279
_cell_measurement_temperature 100.01(10)
_cell_measurement_theta_max 75.1430
_cell_measurement_theta_min 5.0120
_cell_volume 1507.36(9)
_computing_cell_refinement 'CrysAlisPro 1.171.40.63a (Rigaku OD, 2019)'
_computing_data_collection 'CrysAlisPro 1.171.40.63a (Rigaku OD, 2019)'
_computing_data_reduction 'CrysAlisPro 1.171.40.63a (Rigaku OD, 2019)'
_computing_molecular_graphics 'Olex2 1.3-ac4 (Dolomanov et al., 2009)'
_computing_publication_material 'Olex2 1.3-ac4 (Dolomanov et al., 2009)'
_computing_structure_refinement 'ShelXL 2018/3 (Sheldrick, 2015)'
_computing_structure_solution 'ShelXT n/a (Sheldrick, 2015)'
_diffrn_ambient_environment N~2~
_diffrn_ambient_temperature 100.01(10)
_diffrn_detector 'Hybrid Pixel Array Detector'
_diffrn_detector_area_resol_mean 10.0000
_diffrn_detector_type HyPix
_diffrn_measured_fraction_theta_full 0.996
_diffrn_measured_fraction_theta_max 0.960
_diffrn_measurement_details
;
List of Runs (angles in degrees, time in seconds):

  # Type    Start    End  Width  t~exp~   \w     \q     \k     \f   Frames
--------------------------------------------------------------------------
  1  \w    -80.00  14.00   0.50    0.39    --  -46.62 102.00 179.00  188
  2  \w      8.00  83.00   0.50    0.39    --   46.62-102.00  75.00  150
  3  \w    -80.00 -15.00   0.50    1.57    --  -88.50 102.00 179.00  130
  4  \w    106.00 178.00   0.50    1.57    --  106.69 102.00 179.00  144
  5  \w     34.00 107.00   0.50    1.57    --  106.69-102.00  75.00  146
  6  \w   -119.00 -87.00   0.50    0.39    --  -46.62-125.00 -30.00   64
  7  \w   -119.00 -87.00   0.50    0.39    --  -46.62-125.00-150.00   64
  8  \w   -119.00 -83.00   0.50    0.39    --  -46.62 -57.00  60.00   72
  9  \w   -119.00 -83.00   0.50    0.39    --  -46.62 -57.00-180.00   72
 10  \w     83.00 120.00   0.50    0.39    --   46.62  57.00 120.00   74
 11  \w    -51.00 -16.00   0.50    1.57    --  -88.50  45.00  30.00   70
 12  \w   -160.00 -85.00   0.50    1.57    --  -88.50-102.00  75.00  150
 13  \w    -51.00 -16.00   0.50    1.57    --  -88.50  45.00 120.00   70
 14  \w    -51.00 -16.00   0.50    1.57    --  -88.50  45.00   0.00   70
 15  \w     34.00 105.00   0.50    1.57    --  106.69 -94.00-120.00  142
 16  \w     34.00 101.00   0.50    1.57    --  106.69 -77.00 120.00  134
 17  \w     34.00  71.00   0.50    1.57    --  106.69 -61.00 -60.00   74
 18  \w     34.00  71.00   0.50    1.57    --  106.69 -61.00  90.00   74
 19  \w    101.00 178.00   0.50    1.57    --  106.69  77.00  60.00  154
 20  \w     34.00 111.00   0.50    1.57    --  106.69-125.00 150.00  154
 21  \w     92.00 178.00   0.50    1.57    --  106.69  45.00  60.00  172
 22  \w     34.00 101.00   0.50    1.57    --  106.69 -77.00-120.00  134
 23  \w   -120.00 -32.00   0.50    0.39    --  -46.62 -37.00-180.00  176
 24  \w   -120.00 -32.00   0.50    0.39    --  -46.62 -37.00  60.00  176
 25  \w   -120.00 -32.00   0.50    0.39    --  -46.62 -37.00 -30.00  176
 26  \w   -120.00 -32.00   0.50    0.39    --  -46.62 -37.00 120.00  176
 27  \w   -120.00 -32.00   0.50    0.39    --  -46.62 -37.00-150.00  176
 28  \w   -120.00 -94.00   0.50    0.39    --  -46.62 -37.00   0.00   52
 29  \w   -120.00 -32.00   0.50    0.39    --  -46.62 -37.00 -90.00  176
;
_diffrn_measurement_device 'four-circle diffractometer'
_diffrn_measurement_device_type 'XtaLAB Synergy, Dualflex, HyPix'
_diffrn_measurement_method '\w scans'
_diffrn_orient_matrix_type 'CrysAlisPro convention (1999,Acta A55,543-557)'
_diffrn_orient_matrix_UB_11 -0.1071170000
_diffrn_orient_matrix_UB_12 -0.0673049000
_diffrn_orient_matrix_UB_13 -0.0108995000
_diffrn_orient_matrix_UB_21 -0.0727430000
_diffrn_orient_matrix_UB_22 0.0879494000
_diffrn_orient_matrix_UB_23 -0.0634159000
_diffrn_orient_matrix_UB_31 0.0247176000
_diffrn_orient_matrix_UB_32 -0.0329984000
_diffrn_orient_matrix_UB_33 -0.1465676000
_diffrn_radiation_monochromator mirror
_diffrn_radiation_probe x-ray
_diffrn_radiation_type 'Cu K\a'
_diffrn_radiation_wavelength 1.54184
_diffrn_reflns_av_R_equivalents 0.0411
_diffrn_reflns_av_unetI/netI 0.0313
_diffrn_reflns_Laue_measured_fraction_full 0.996
_diffrn_reflns_Laue_measured_fraction_max 0.960
_diffrn_reflns_limit_h_max 14
_diffrn_reflns_limit_h_min -14
_diffrn_reflns_limit_k_max 15
_diffrn_reflns_limit_k_min -16
_diffrn_reflns_limit_l_max 9
_diffrn_reflns_limit_l_min -12
_diffrn_reflns_number 8324
_diffrn_reflns_point_group_measured_fraction_full 0.810
_diffrn_reflns_point_group_measured_fraction_max 0.756
_diffrn_reflns_theta_full 67.684
_diffrn_reflns_theta_max 76.173
_diffrn_reflns_theta_min 5.032
_diffrn_source 'micro-focus sealed X-ray tube'
_diffrn_source_type 'PhotonJet (Cu) X-ray Source'
_exptl_absorpt_coefficient_mu 5.060
_exptl_absorpt_correction_T_max 1.000
_exptl_absorpt_correction_T_min 0.693
_exptl_absorpt_correction_type gaussian
_exptl_absorpt_process_details
;
CrysAlisPro 1.171.40.63a (Rigaku Oxford Diffraction, 2019)
Numerical absorption correction based on gaussian integration over
			a multifaceted crystal model
Empirical absorption correction using spherical harmonics,
 implemented in SCALE3 ABSPACK scaling algorithm.
;
_exptl_crystal_colour 'clear colourless'
_exptl_crystal_colour_lustre clear
_exptl_crystal_colour_primary colourless
_exptl_crystal_density_diffrn 1.420
_exptl_crystal_description needle
_exptl_crystal_F_000 664
_exptl_crystal_size_max 0.176
_exptl_crystal_size_mid 0.047
_exptl_crystal_size_min 0.034
_refine_diff_density_max 0.657
_refine_diff_density_min -0.463
_refine_diff_density_rms 0.066
_refine_ls_abs_structure_details
;
 Flack x determined using 818 quotients [(I+)-(I-)]/[(I+)+(I-)]
 (Parsons, Flack and Wagner, Acta Cryst. B69 (2013) 249-259).
;
_refine_ls_abs_structure_Flack 0.02(2)
_refine_ls_extinction_method none
_refine_ls_goodness_of_fit_ref 1.092
_refine_ls_hydrogen_treatment constr
_refine_ls_matrix_type full
_refine_ls_number_parameters 181
_refine_ls_number_reflns 2381
_refine_ls_number_restraints 2
_refine_ls_restrained_S_all 1.091
_refine_ls_R_factor_all 0.0440
_refine_ls_R_factor_gt 0.0433
_refine_ls_shift/su_max 0.000
_refine_ls_shift/su_mean 0.000
_refine_ls_structure_factor_coef Fsqd
_refine_ls_weighting_details 'w=1/[\s^2^(Fo^2^)+(0.0550P)^2^+3.7500P] where P=(Fo^2^+2Fc^2^)/3'
_refine_ls_weighting_scheme calc
_refine_ls_wR_factor_gt 0.1113
_refine_ls_wR_factor_ref 0.1118
_reflns_Friedel_coverage 0.571
_reflns_Friedel_fraction_full 0.623
_reflns_Friedel_fraction_max 0.551
_reflns_number_gt 2329
_reflns_number_total 2381
_reflns_threshold_expression 'I > 2\s(I)'
_cod_data_source_file cs0c04243_si_002.cif
_cod_data_source_block hpd212
_cod_depositor_comments 'Adding full bibliography for 4518214--4518215.cif.'
_cod_database_code 4518214
_shelx_shelxl_version_number 2018/3
_chemical_oxdiff_formula 'C H N S Cl'
_chemical_oxdiff_usercomment G-54-C
_shelx_space_group_comment
;
The symmetry employed for this shelxl refinement is uniquely defined
by the following loop, which should always be used as a source of
symmetry information in preference to the above space-group names.
They are only intended as comments.
;
_shelx_estimated_absorpt_t_max 0.847
_shelx_estimated_absorpt_t_min 0.470
_reflns_odcompleteness_completeness 99.72
_reflns_odcompleteness_iscentric 1
_reflns_odcompleteness_theta 66.97
_olex2_refinement_description
;
1. Fixed Uiso
 At 1.2 times of:
  All C(H) groups, All C(H,H) groups
2.a Ternary CH refined with riding coordinates:
 C3(H3)
2.b Secondary CH2 refined with riding coordinates:
 C2(H2A,H2B)
2.c Aromatic/amide H refined with riding coordinates:
 C11(H11), C15(H15), C14(H14), C13(H13), C12(H12), C5(H5), C6(H6), C7(H7),
 C8(H8), C9(H9)
;
_olex2_exptl_crystal_mounting_method 'nylon loop'
_olex2_submission_special_instructions 'No special instructions were received'
_oxdiff_exptl_absorpt_empirical_details
;
Empirical correction (ABSPACK) includes:
- Absorption correction using spherical harmonics
- Frame scaling
;
_oxdiff_exptl_absorpt_empirical_full_max 1.761
_oxdiff_exptl_absorpt_empirical_full_min 0.691

loop_
_space_group_symop_operation_xyz
'x, y, z'
'x, -y, z+1/2'
'x+1/2, y+1/2, z'
'x+1/2, -y+1/2, z+1/2'

loop_
_atom_site_label
_atom_site_type_symbol
_atom_site_fract_x
_atom_site_fract_y
_atom_site_fract_z
_atom_site_U_iso_or_equiv
_atom_site_adp_type
_atom_site_occupancy
_atom_site_site_symmetry_order
_atom_site_calc_flag
_atom_site_refinement_flags_posn
_atom_site_refinement_flags_adp
_atom_site_refinement_flags_occupancy
_atom_site_disorder_assembly
_atom_site_disorder_group
Cl1 Cl 0.56363(12) 0.16728(10) 0.81904(14) 0.0358(3) Uani 1 1 d . . . . .
Cl2 Cl 0.37832(11) 0.31280(11) 0.80862(13) 0.0360(3) Uani 1 1 d . . . . .
S1 S 0.20205(12) 0.50710(10) 0.55317(15) 0.0324(3) Uani 1 1 d . . . . .
N1 N 0.4270(4) 0.4486(3) 0.5505(4) 0.0270(9) Uani 1 1 d . . . . .
C11 C 0.5672(4) 0.2326(4) 0.3988(5) 0.0258(11) Uani 1 1 d . . . . .
H11 H 0.625602 0.216884 0.470833 0.031 Uiso 1 1 calc R U . . .
C10 C 0.5018(4) 0.3194(4) 0.4089(5) 0.0223(10) Uani 1 1 d . . . . .
C15 C 0.4149(5) 0.3395(4) 0.3035(5) 0.0262(11) Uani 1 1 d . . . . .
H15 H 0.368338 0.397276 0.309100 0.031 Uiso 1 1 calc R U . . .
C1 C 0.5293(4) 0.3923(4) 0.5309(5) 0.0221(10) Uani 1 1 d . . . . .
C4 C 0.6232(4) 0.4682(4) 0.5007(5) 0.0238(10) Uani 1 1 d . . . . .
C14 C 0.3960(4) 0.2756(4) 0.1904(5) 0.0282(11) Uani 1 1 d . . . . .
H14 H 0.336769 0.290375 0.119014 0.034 Uiso 1 1 calc R U . . .
C16 C 0.3304(5) 0.4710(4) 0.5491(5) 0.0251(10) Uani 1 1 d . . . . .
C13 C 0.4618(5) 0.1911(4) 0.1802(5) 0.0296(12) Uani 1 1 d . . . . .
H13 H 0.448334 0.148151 0.101913 0.036 Uiso 1 1 calc R U . . .
C12 C 0.5482(5) 0.1689(4) 0.2851(5) 0.0289(12) Uani 1 1 d . . . . .
H12 H 0.593844 0.110553 0.278916 0.035 Uiso 1 1 calc R U . . .
C2 C 0.5694(4) 0.3396(4) 0.6700(5) 0.0248(10) Uani 1 1 d . . . . .
H2A H 0.644525 0.307772 0.661868 0.030 Uiso 1 1 calc R U . . .
H2B H 0.580494 0.391073 0.744007 0.030 Uiso 1 1 calc R U . . .
C5 C 0.7116(4) 0.4404(4) 0.4231(6) 0.0281(11) Uani 1 1 d . . . . .
H5 H 0.713386 0.374555 0.385645 0.034 Uiso 1 1 calc R U . . .
C6 C 0.7972(5) 0.5084(4) 0.4003(6) 0.0315(12) Uani 1 1 d . . . . .
H6 H 0.857423 0.488793 0.347690 0.038 Uiso 1 1 calc R U . . .
C7 C 0.7953(5) 0.6048(4) 0.4538(5) 0.0316(12) Uani 1 1 d . . . . .
H7 H 0.853428 0.651437 0.436771 0.038 Uiso 1 1 calc R U . . .
C3 C 0.4874(5) 0.2603(4) 0.7140(5) 0.0284(11) Uani 1 1 d . . . . .
H3 H 0.449789 0.227051 0.628600 0.034 Uiso 1 1 calc R U . . .
C8 C 0.7081(5) 0.6328(4) 0.5322(5) 0.0316(12) Uani 1 1 d . . . . .
H8 H 0.707224 0.698300 0.570886 0.038 Uiso 1 1 calc R U . . .
C9 C 0.6221(5) 0.5651(4) 0.5542(5) 0.0289(11) Uani 1 1 d . . . . .
H9 H 0.561710 0.585030 0.606411 0.035 Uiso 1 1 calc R U . . .

loop_
_atom_site_aniso_label
_atom_site_aniso_U_11
_atom_site_aniso_U_22
_atom_site_aniso_U_33
_atom_site_aniso_U_23
_atom_site_aniso_U_13
_atom_site_aniso_U_12
Cl1 0.0446(8) 0.0333(6) 0.0315(7) 0.0076(6) 0.0132(6) 0.0032(6)
Cl2 0.0336(7) 0.0470(8) 0.0299(7) 0.0092(6) 0.0146(5) 0.0024(6)
S1 0.0272(6) 0.0336(7) 0.0372(7) 0.0003(6) 0.0073(5) 0.0036(5)
N1 0.029(2) 0.028(2) 0.026(2) -0.0007(18) 0.0087(18) 0.0024(18)
C11 0.024(2) 0.033(3) 0.021(2) 0.001(2) 0.0050(19) -0.003(2)
C10 0.023(2) 0.027(2) 0.018(2) 0.0039(19) 0.0059(18) -0.0057(19)
C15 0.030(3) 0.027(2) 0.022(3) 0.003(2) 0.007(2) 0.000(2)
C1 0.021(2) 0.025(2) 0.021(2) 0.0012(19) 0.0068(18) 0.0011(18)
C4 0.027(2) 0.028(3) 0.016(2) 0.0028(19) 0.0013(18) 0.001(2)
C14 0.029(3) 0.039(3) 0.017(3) 0.003(2) 0.002(2) -0.008(2)
C16 0.032(3) 0.024(2) 0.019(2) 0.0007(18) 0.0032(19) -0.002(2)
C13 0.034(3) 0.039(3) 0.016(2) -0.004(2) 0.008(2) -0.007(2)
C12 0.029(3) 0.031(3) 0.028(3) -0.002(2) 0.010(2) -0.003(2)
C2 0.024(2) 0.032(3) 0.019(2) -0.002(2) 0.0044(19) -0.002(2)
C5 0.029(3) 0.029(3) 0.028(3) -0.001(2) 0.010(2) 0.001(2)
C6 0.029(3) 0.036(3) 0.031(3) 0.001(2) 0.011(2) -0.003(2)
C7 0.033(3) 0.036(3) 0.026(3) 0.001(2) 0.006(2) -0.013(2)
C3 0.033(3) 0.034(3) 0.020(2) 0.003(2) 0.007(2) -0.003(2)
C8 0.043(3) 0.030(3) 0.022(3) -0.003(2) 0.008(2) -0.004(2)
C9 0.030(3) 0.033(3) 0.024(3) -0.002(2) 0.008(2) -0.001(2)

loop_
_atom_type_symbol
_atom_type_description
_atom_type_scat_dispersion_real
_atom_type_scat_dispersion_imag
_atom_type_scat_source
C C 0.0181 0.0091 'International Tables Vol C Tables 4.2.6.8 and 6.1.1.4'
H H 0.0000 0.0000 'International Tables Vol C Tables 4.2.6.8 and 6.1.1.4'
Cl Cl 0.3639 0.7018 'International Tables Vol C Tables 4.2.6.8 and 6.1.1.4'
N N 0.0311 0.0180 'International Tables Vol C Tables 4.2.6.8 and 6.1.1.4'
S S 0.3331 0.5567 'International Tables Vol C Tables 4.2.6.8 and 6.1.1.4'

loop_
_exptl_crystal_face_index_h
_exptl_crystal_face_index_k
_exptl_crystal_face_index_l
_exptl_crystal_face_perp_dist
-6 6 -1 0.0231
6 -6 0 0.0101
4 0 -6 0.0906
-4 -7 -1 0.0136
-3 0 6 0.0627
4 7 1 0.0195

loop_
_geom_angle_atom_site_label_1
_geom_angle_atom_site_label_2
_geom_angle_atom_site_label_3
_geom_angle
_geom_angle_site_symmetry_1
_geom_angle_site_symmetry_3
_geom_angle_publ_flag
C16 N1 C1 161.3(5) . . ?
C10 C11 H11 119.5 . . ?
C12 C11 H11 119.5 . . ?
C12 C11 C10 121.1(5) . . ?
C11 C10 C1 120.2(4) . . ?
C15 C10 C11 118.4(5) . . ?
C15 C10 C1 121.4(4) . . ?
C10 C15 H15 119.8 . . ?
C14 C15 C10 120.4(5) . . ?
C14 C15 H15 119.8 . . ?
N1 C1 C10 108.5(4) . . ?
N1 C1 C4 107.7(4) . . ?
N1 C1 C2 107.7(4) . . ?
C10 C1 C4 111.5(4) . . ?
C10 C1 C2 113.7(4) . . ?
C4 C1 C2 107.5(4) . . ?
C5 C4 C1 120.9(4) . . ?
C9 C4 C1 120.1(4) . . ?
C9 C4 C5 119.0(5) . . ?
C15 C14 H14 119.5 . . ?
C13 C14 C15 120.9(5) . . ?
C13 C14 H14 119.5 . . ?
N1 C16 S1 176.4(5) . . ?
C14 C13 H13 120.1 . . ?
C14 C13 C12 119.7(5) . . ?
C12 C13 H13 120.1 . . ?
C11 C12 C13 119.5(5) . . ?
C11 C12 H12 120.2 . . ?
C13 C12 H12 120.2 . . ?
C1 C2 H2A 108.7 . . ?
C1 C2 H2B 108.7 . . ?
H2A C2 H2B 107.6 . . ?
C3 C2 C1 114.4(4) . . ?
C3 C2 H2A 108.7 . . ?
C3 C2 H2B 108.7 . . ?
C4 C5 H5 119.9 . . ?
C6 C5 C4 120.2(5) . . ?
C6 C5 H5 119.9 . . ?
C5 C6 H6 119.8 . . ?
C7 C6 C5 120.5(5) . . ?
C7 C6 H6 119.8 . . ?
C6 C7 H7 120.2 . . ?
C6 C7 C8 119.6(5) . . ?
C8 C7 H7 120.2 . . ?
Cl1 C3 Cl2 108.9(3) . . ?
Cl1 C3 H3 108.4 . . ?
Cl2 C3 H3 108.4 . . ?
C2 C3 Cl1 110.3(4) . . ?
C2 C3 Cl2 112.2(4) . . ?
C2 C3 H3 108.4 . . ?
C7 C8 H8 120.0 . . ?
C9 C8 C7 119.9(5) . . ?
C9 C8 H8 120.0 . . ?
C4 C9 H9 119.6 . . ?
C8 C9 C4 120.8(5) . . ?
C8 C9 H9 119.6 . . ?

loop_
_geom_bond_atom_site_label_1
_geom_bond_atom_site_label_2
_geom_bond_distance
_geom_bond_site_symmetry_2
_geom_bond_publ_flag
Cl1 C3 1.785(5) . ?
Cl2 C3 1.792(6) . ?
S1 C16 1.587(6) . ?
N1 C1 1.445(6) . ?
N1 C16 1.173(7) . ?
C11 H11 0.9500 . ?
C11 C10 1.398(7) . ?
C11 C12 1.390(7) . ?
C10 C15 1.393(7) . ?
C10 C1 1.538(7) . ?
C15 H15 0.9500 . ?
C15 C14 1.385(7) . ?
C1 C4 1.548(7) . ?
C1 C2 1.549(6) . ?
C4 C5 1.392(7) . ?
C4 C9 1.391(7) . ?
C14 H14 0.9500 . ?
C14 C13 1.375(8) . ?
C13 H13 0.9500 . ?
C13 C12 1.392(7) . ?
C12 H12 0.9500 . ?
C2 H2A 0.9900 . ?
C2 H2B 0.9900 . ?
C2 C3 1.520(7) . ?
C5 H5 0.9500 . ?
C5 C6 1.389(8) . ?
C6 H6 0.9500 . ?
C6 C7 1.386(8) . ?
C7 H7 0.9500 . ?
C7 C8 1.388(8) . ?
C3 H3 1.0000 . ?
C8 H8 0.9500 . ?
C8 C9 1.388(8) . ?
C9 H9 0.9500 . ?

loop_
_geom_torsion_atom_site_label_1
_geom_torsion_atom_site_label_2
_geom_torsion_atom_site_label_3
_geom_torsion_atom_site_label_4
_geom_torsion
_geom_torsion_site_symmetry_1
_geom_torsion_site_symmetry_2
_geom_torsion_site_symmetry_3
_geom_torsion_site_symmetry_4
_geom_torsion_publ_flag
N1 C1 C4 C5 -153.1(4) . . . . ?
N1 C1 C4 C9 28.7(6) . . . . ?
N1 C1 C2 C3 65.4(5) . . . . ?
C11 C10 C15 C14 -1.3(7) . . . . ?
C11 C10 C1 N1 -156.2(4) . . . . ?
C11 C10 C1 C4 85.4(5) . . . . ?
C11 C10 C1 C2 -36.3(6) . . . . ?
C10 C11 C12 C13 -0.8(8) . . . . ?
C10 C15 C14 C13 0.4(8) . . . . ?
C10 C1 C4 C5 -34.2(6) . . . . ?
C10 C1 C4 C9 147.6(4) . . . . ?
C10 C1 C2 C3 -54.8(6) . . . . ?
C15 C10 C1 N1 26.3(6) . . . . ?
C15 C10 C1 C4 -92.1(5) . . . . ?
C15 C10 C1 C2 146.2(5) . . . . ?
C15 C14 C13 C12 0.4(8) . . . . ?
C1 C10 C15 C14 176.2(5) . . . . ?
C1 C4 C5 C6 -178.1(5) . . . . ?
C1 C4 C9 C8 177.6(5) . . . . ?
C1 C2 C3 Cl1 152.4(4) . . . . ?
C1 C2 C3 Cl2 -85.9(5) . . . . ?
C4 C1 C2 C3 -178.7(4) . . . . ?
C4 C5 C6 C7 -0.3(8) . . . . ?
C14 C13 C12 C11 -0.2(8) . . . . ?
C16 N1 C1 C10 25.0(16) . . . . ?
C16 N1 C1 C4 145.8(14) . . . . ?
C16 N1 C1 C2 -98.5(15) . . . . ?
C12 C11 C10 C15 1.5(7) . . . . ?
C12 C11 C10 C1 -176.1(5) . . . . ?
C2 C1 C4 C5 91.1(5) . . . . ?
C2 C1 C4 C9 -87.2(5) . . . . ?
C5 C4 C9 C8 -0.7(8) . . . . ?
C5 C6 C7 C8 0.9(8) . . . . ?
C6 C7 C8 C9 -1.4(8) . . . . ?
C7 C8 C9 C4 1.3(8) . . . . ?
C9 C4 C5 C6 0.2(8) . . . . ?

loop_
_exptl_oxdiff_crystal_face_indexfrac_h
_exptl_oxdiff_crystal_face_indexfrac_k
_exptl_oxdiff_crystal_face_indexfrac_l
_exptl_oxdiff_crystal_face_x
_exptl_oxdiff_crystal_face_y
_exptl_oxdiff_crystal_face_z
-5.6247 5.6794 -0.5133 0.2258 0.9412 -0.2512
5.6755 -5.7751 -0.3331 -0.2156 -0.8996 0.3797
3.6561 0.2117 -5.7882 -0.3428 0.1197 0.9318
-3.7738 -7.3616 -0.7948 0.9084 -0.3225 0.2661
-3.3800 0.3611 5.8788 0.2737 -0.0952 -0.9571
3.7302 7.3681 0.8724 -0.9050 0.3214 -0.2788
